data_2106223
loop_
_publ_author_name
'Williams, P.P.'
'Dent Glasser, L.S.'

_publ_section_title
;
 Sodium Silicate Hydrates. IV. Location of Hydrogen Atoms in (Na2 O) (Si
 O2) (H2 O)6 by Neutron Diffraction
;
_journal_name_full 'Acta Crystallographica B (24,1968-38,1982)'
_journal_page_first 2269
_journal_page_last 2275
_journal_volume 27
_journal_year 1971
_chemical_formula_sum 'H12 Na2 O9 Si'
_chemical_name_systematic 'Na2 Si O3 (H2 O)6'
_space_group_IT_number 4
_symmetry_space_group_name_Hall 'P 2yb'
_symmetry_space_group_name_H-M 'P 1 21 1'
_cell_angle_alpha 90
_cell_angle_beta 102.1
_cell_angle_gamma 90
_cell_formula_units_Z 2
_cell_length_a 11.43
_cell_length_b 5.96
_cell_length_c 6.34
_cell_volume 422.303
_citation_journal_id_ASTM ACBCAR
_cod_data_source_file Williams_ACBCAR_1971_269.cif
_cod_data_source_block H12Na2O9Si1
_cod_original_cell_volume 422.3032
_cod_original_formula_sum 'H12 Na2 O9 Si1'
_cod_database_code 2106223

loop_
_symmetry_equiv_pos_as_xyz
x,y,z
-x,y+1/2,-z

loop_
_atom_site_label
_atom_site_type_symbol
_atom_site_fract_x
_atom_site_fract_y
_atom_site_fract_z
_atom_site_occupancy
_atom_site_U_iso_or_equiv
H5 H+1 0.361 0.19 0.314 1 0.0
Na1 Na+1 0.3836 0.462 0.926 1 0.0
O9 O-2 0.1852 0.557 0.948 1 0.0
O8 O-2 0.4179 0.851 0.0585 1 0.0
Na2 Na+1 0.1274 0.503 0.57 1 0.0
H3 H+1 0.209 0.087 0.809 1 0.0
H6 H+1 0.493 0.258 0.344 1 0.0
H2 H+1 0.0125 0.337 0.189 1 0.0
H4 H+1 0.268 0.087 0.607 1 0.0
H8 H+1 0.312 0.758 0.477 1 0.0
O5 O-2 0.2711 0.143 0.744 1 0.0
Si1 Si+4 0.1271 0.0156 0.208 1 0.0
O4 O-2 0.0787 0.266 0.274 1 0.0
H10 H+1 0.37 0.88 0.156 1 0.0
H7 H+1 0.366 0.525 0.467 1 0.0
H11 H+1 0.156 0.481 0.047 1 0.0
O7 O-2 0.3394 0.63 0.559 1 0.0
H12 H+1 0.1617 0.712 0.962 1 0.0
O6 O-2 0.4143 0.32 0.296 1 0.0
H9 H+1 0.378 0.946 0.933 1 0.0
O3 O-2 0.0453 0.818 0.3062 1 0.0
O1 O-2 0.2634 0.991 0.3328 1 0.0
O2 O-2 0.101 0.987 -0.0468 1 0.0
H1 H+1 -0.0048 0.721 0.207 1 0.0
